data_2016312
loop_
_publ_author_name
'Tafeenko, Viktor A.'
'Panin, Gennady N. '
'Baranov, Andrey N. '
'Bardasov, Ivan N.'
'Aslanov, Leonid A.'

_publ_section_title
;
 Luminescent properties of three structures built from
 3-cyano-4-dicyanomethylene-5-oxo-4,5-dihydro-1<i>H</i>-pyrrol-2-olate
 and cadmium
;
_journal_coeditor_code GA3063
_journal_issue 12
_journal_name_full 'Acta Crystallographica Section C'
_journal_page_first m541
_journal_page_last m547
_journal_paper_doi 10.1107/S0108270107045453
_journal_volume 63
_journal_year 2007
_chemical_formula_iupac '[Cd (C8 H1 N4 O2)2 (H2 O1)4], 2H2 O'
_chemical_formula_moiety 'C16 H10 Cd N8 O8, 2(H2 O)'
_chemical_formula_sum 'C16 H14 Cd N8 O10'
_chemical_formula_weight 590.76
_chemical_melting_point 190
_chemical_name_systematic
;
tetraaquabis(3-cyano-4-dicyanomethylene-5-oxo-4,5-dihydro-1H-pyrrol-2-\
olato)cadmium(II) dihydrate
;
_space_group_IT_number 2
_symmetry_cell_setting triclinic
_symmetry_space_group_name_Hall '-P 1'
_symmetry_space_group_name_H-M 'P -1'
_atom_sites_solution_hydrogens geom
_atom_sites_solution_primary direct
_atom_sites_solution_secondary difmap
_audit_creation_method SHELXL-97
_cell_angle_alpha 105.48(2)
_cell_angle_beta 97.08(2)
_cell_angle_gamma 110.28(3)
_cell_formula_units_Z 1
_cell_length_a 6.987(2)
_cell_length_b 8.645(2)
_cell_length_c 10.567(3)
_cell_measurement_reflns_used 25
_cell_measurement_temperature 295(2)
_cell_measurement_theta_max 18
_cell_measurement_theta_min 14
_cell_volume 560.3(3)
_computing_cell_refinement 'CAD-4 Software (Enraf--Nonius, 1989)'
_computing_data_collection 'CAD-4 Software (Enraf--Nonius, 1989)'
_computing_data_reduction 'XCAD4 (Harms & Wocadlo, 1995)'
_computing_molecular_graphics 'DIAMOND (Brandenburg, 2000)'
_computing_publication_material 'SHELXL97 (Sheldrick, 1997)'
_computing_structure_refinement 'SHELXL97 (Sheldrick, 1997)'
_computing_structure_solution 'SHELXS97 (Sheldrick, 1997)'
_diffrn_ambient_temperature 295(2)
_diffrn_measured_fraction_theta_full 1.000
_diffrn_measured_fraction_theta_max 1.000
_diffrn_measurement_device_type 'Enraf--Nonius CAD-4 diffractometr'
_diffrn_measurement_method 'non-profiled omega scan'
_diffrn_radiation_monochromator graphite
_diffrn_radiation_source 'fine-focus sealed tube'
_diffrn_radiation_type MoK\a
_diffrn_radiation_wavelength 0.71073
_diffrn_reflns_av_R_equivalents 0.0120
_diffrn_reflns_av_sigmaI/netI 0.0275
_diffrn_reflns_limit_h_max 9
_diffrn_reflns_limit_h_min -9
_diffrn_reflns_limit_k_max 10
_diffrn_reflns_limit_k_min -11
_diffrn_reflns_limit_l_max 13
_diffrn_reflns_limit_l_min 0
_diffrn_reflns_number 2838
_diffrn_reflns_theta_full 27.96
_diffrn_reflns_theta_max 27.96
_diffrn_reflns_theta_min 2.06
_diffrn_standards_decay_% 0
_diffrn_standards_interval_time 120
_diffrn_standards_number 2
_exptl_absorpt_coefficient_mu 1.045
_exptl_absorpt_correction_T_max 0.9496
_exptl_absorpt_correction_T_min 0.9027
_exptl_absorpt_correction_type psi-scan
_exptl_absorpt_process_details '(North <i>et al.</i>,  1968)'
_exptl_crystal_colour orange
_exptl_crystal_density_diffrn 1.751
_exptl_crystal_density_method 'not measured'
_exptl_crystal_description prism
_exptl_crystal_F_000 294
_exptl_crystal_size_max 0.10
_exptl_crystal_size_mid 0.10
_exptl_crystal_size_min 0.05
_refine_diff_density_max 0.416
_refine_diff_density_min -0.392
_refine_ls_extinction_method none
_refine_ls_goodness_of_fit_ref 1.054
_refine_ls_hydrogen_treatment constr
_refine_ls_matrix_type full
_refine_ls_number_parameters 166
_refine_ls_number_reflns 2693
_refine_ls_number_restraints 9
_refine_ls_restrained_S_all 1.072
_refine_ls_R_factor_all 0.0339
_refine_ls_R_factor_gt 0.0299
_refine_ls_shift/su_max 0.005
_refine_ls_shift/su_mean 0.000
_refine_ls_structure_factor_coef Fsqd
_refine_ls_weighting_details 'calc w=1/[\s^2^(Fo^2^)+(0.0363P)^2^+0.2027P] where P=(Fo^2^+2Fc^2^)/3'
_refine_ls_weighting_scheme calc
_refine_ls_wR_factor_gt 0.0696
_refine_ls_wR_factor_ref 0.0713
_reflns_number_gt 2503
_reflns_number_total 2693
_reflns_threshold_expression >2\s(I)
_cod_data_source_file ga3063.cif
_cod_data_source_block I
_cod_database_code 2016312
_cod_database_fobs_code 2016312

loop_
_symmetry_equiv_pos_as_xyz
'x, y, z'
'-x, -y, -z'

loop_
_atom_site_type_symbol
_atom_site_label
_atom_site_fract_x
_atom_site_fract_y
_atom_site_fract_z
_atom_site_U_iso_or_equiv
_atom_site_adp_type
_atom_site_calc_flag
_atom_site_refinement_flags
_atom_site_occupancy
Cd Cd1 0.5000 0.5000 1.0000 0.03556(10) Uani d S 1
O O1 0.5587(3) 0.9360(2) 0.64762(17) 0.0408(4) Uani d . 1
O O2 0.0764(3) 0.5289(3) 0.26638(17) 0.0439(4) Uani d . 1
O O3 0.1451(3) 0.3930(3) 0.9348(2) 0.0603(6) Uani d D 1
H H3 0.0939 0.3115 0.9626 0.090 Uiso calc RD 1
H H31 0.0783 0.4154 0.8818 0.090 Uiso d RD 1
O O4 0.5013(4) 0.7512(3) 1.1319(2) 0.0663(7) Uani d D 1
H H4 0.4237 0.7822 1.0894 0.099 Uiso calc RD 1
H H41 0.6063 0.8321 1.1955 0.099 Uiso d RD 1
O O5 0.2138(5) 0.8888(3) 1.0657(2) 0.0657(6) Uani d D 1
H H51 0.208 0.909 0.993 0.099 Uiso d RD 1
H H5 0.251 0.981 1.130 0.099 Uiso d RD 1
N N1 0.3211(3) 0.7656(3) 0.4415(2) 0.0347(4) Uani d . 1
H H1 0.3319 0.8465 0.4066 0.042 Uiso calc R 1
N N2 0.1956(4) 0.1716(3) 0.6116(3) 0.0551(7) Uani d . 1
N N3 -0.1005(5) 0.1132(4) 0.2058(3) 0.0704(9) Uani d . 1
N N4 0.5019(4) 0.5979(3) 0.8151(2) 0.0461(6) Uani d . 1
C C2 0.4311(4) 0.7943(3) 0.5707(2) 0.0303(5) Uani d . 1
C C3 0.3646(3) 0.6266(3) 0.5914(2) 0.0277(4) Uani d . 1
C C4 0.2261(3) 0.4979(3) 0.4741(2) 0.0263(4) Uani d . 1
C C5 0.1943(4) 0.5933(3) 0.3774(2) 0.0309(5) Uani d . 1
C C6 0.1291(4) 0.3193(3) 0.4400(2) 0.0300(5) Uani d . 1
C C7 0.0020(4) 0.2080(3) 0.3089(3) 0.0413(6) Uani d . 1
C C8 0.1637(4) 0.2352(3) 0.5346(3) 0.0352(5) Uani d . 1
C C9 0.4397(4) 0.6098(3) 0.7143(2) 0.0314(5) Uani d . 1

loop_
_atom_site_aniso_label
_atom_site_aniso_U_11
_atom_site_aniso_U_22
_atom_site_aniso_U_33
_atom_site_aniso_U_12
_atom_site_aniso_U_13
_atom_site_aniso_U_23
Cd1 0.04323(16) 0.03715(15) 0.02502(13) 0.01425(11) -0.00093(10) 0.01470(10)
O1 0.0518(11) 0.0306(9) 0.0319(9) 0.0077(8) 0.0013(8) 0.0134(7)
O2 0.0475(11) 0.0484(11) 0.0302(9) 0.0134(9) -0.0060(8) 0.0189(8)
O3 0.0475(12) 0.0782(16) 0.0614(13) 0.0202(11) 0.0020(10) 0.0440(12)
O4 0.0730(15) 0.0497(13) 0.0544(13) 0.0281(12) -0.0195(11) -0.0057(10)
O5 0.0896(18) 0.0621(15) 0.0411(12) 0.0308(14) 0.0039(12) 0.0148(11)
N1 0.0418(11) 0.0342(10) 0.0294(10) 0.0115(9) 0.0036(8) 0.0197(9)
N2 0.0689(17) 0.0406(13) 0.0469(14) 0.0123(12) -0.0063(12) 0.0224(11)
N3 0.092(2) 0.0466(15) 0.0416(14) 0.0055(15) -0.0164(14) 0.0093(12)
N4 0.0556(14) 0.0441(13) 0.0316(11) 0.0112(11) -0.0034(10) 0.0194(10)
C2 0.0344(12) 0.0326(12) 0.0285(11) 0.0140(10) 0.0079(9) 0.0163(9)
C3 0.0285(11) 0.0304(11) 0.0259(10) 0.0110(9) 0.0033(8) 0.0144(9)
C4 0.0251(10) 0.0333(11) 0.0253(10) 0.0129(9) 0.0060(8) 0.0154(9)
C5 0.0301(11) 0.0390(13) 0.0275(11) 0.0138(10) 0.0053(9) 0.0179(10)
C6 0.0280(11) 0.0331(11) 0.0267(10) 0.0097(9) 0.0013(9) 0.0120(9)
C7 0.0454(15) 0.0371(13) 0.0360(13) 0.0100(12) 0.0026(11) 0.0154(11)
C8 0.0362(13) 0.0273(11) 0.0359(12) 0.0071(10) 0.0019(10) 0.0113(10)
C9 0.0343(12) 0.0294(11) 0.0284(11) 0.0089(9) 0.0035(9) 0.0133(9)

loop_
_atom_type_symbol
_atom_type_description
_atom_type_scat_dispersion_real
_atom_type_scat_dispersion_imag
_atom_type_scat_source
C C 0.0033 0.0016 'International Tables Vol C Tables 4.2.6.8 and 6.1.1.4'
H H 0.0000 0.0000 'International Tables Vol C Tables 4.2.6.8 and 6.1.1.4'
Cd Cd -0.8075 1.2024 'International Tables Vol C Tables 4.2.6.8 and 6.1.1.4'
N N 0.0061 0.0033 'International Tables Vol C Tables 4.2.6.8 and 6.1.1.4'
O O 0.0106 0.0060 'International Tables Vol C Tables 4.2.6.8 and 6.1.1.4'

loop_
_geom_angle_atom_site_label_1
_geom_angle_atom_site_label_2
_geom_angle_atom_site_label_3
_geom_angle_site_symmetry_1
_geom_angle_site_symmetry_3
_geom_angle
_geom_angle_publ_flag
O4 Cd1 O4 2_667 . 180.0000(10) ?
O4 Cd1 O3 2_667 2_667 89.47(10) ?
O4 Cd1 O3 . 2_667 90.53(10) ?
O4 Cd1 O3 2_667 . 90.53(10) ?
O4 Cd1 O3 . . 89.47(10) y
O3 Cd1 O3 2_667 . 180.0 ?
O4 Cd1 N4 2_667 2_667 90.89(9) ?
O4 Cd1 N4 . 2_667 89.11(9) ?
O3 Cd1 N4 2_667 2_667 86.31(9) ?
O3 Cd1 N4 . 2_667 93.69(9) ?
O4 Cd1 N4 2_667 . 89.11(9) ?
O4 Cd1 N4 . . 90.89(9) y
O3 Cd1 N4 2_667 . 93.69(9) ?
O3 Cd1 N4 . . 86.31(9) y
N4 Cd1 N4 2_667 . 180.0000(10) ?
Cd1 O3 H3 . . 109.5 ?
Cd1 O3 H31 . . 126.6 ?
H3 O3 H31 . . 122.9 ?
Cd1 O4 H4 . . 109.5 ?
Cd1 O4 H41 . . 125.6 ?
H4 O4 H41 . . 117.4 ?
H51 O5 H5 . . 110.4 ?
C5 N1 C2 . . 111.62(19) ?
C5 N1 H1 . . 124.2 ?
C2 N1 H1 . . 124.2 ?
C9 N4 Cd1 . . 158.7(2) ?
O1 C2 N1 . . 124.7(2) ?
O1 C2 C3 . . 128.6(2) ?
N1 C2 C3 . . 106.7(2) ?
C4 C3 C9 . . 129.0(2) ?
C4 C3 C2 . . 109.39(19) ?
C9 C3 C2 . . 121.6(2) ?
C6 C4 C3 . . 132.0(2) ?
C6 C4 C5 . . 122.4(2) ?
C3 C4 C5 . . 105.64(19) ?
O2 C5 N1 . . 127.1(2) ?
O2 C5 C4 . . 126.4(2) ?
N1 C5 C4 . . 106.53(18) ?
C4 C6 C7 . . 123.1(2) ?
C4 C6 C8 . . 120.4(2) ?
C7 C6 C8 . . 116.4(2) ?
N3 C7 C6 . . 177.2(3) ?
N2 C8 C6 . . 178.4(3) ?
N4 C9 C3 . . 179.3(3) ?

loop_
_geom_bond_atom_site_label_1
_geom_bond_atom_site_label_2
_geom_bond_site_symmetry_2
_geom_bond_distance
_geom_bond_publ_flag
Cd1 O4 2_667 2.242(2) ?
Cd1 O4 . 2.242(2) y
Cd1 O3 2_667 2.264(2) ?
Cd1 O3 . 2.264(2) y
Cd1 N4 2_667 2.327(2) ?
Cd1 N4 . 2.327(2) y
O1 C2 . 1.220(3) ?
O2 C5 . 1.208(3) ?
O3 H3 . 0.8200 ?
O3 H31 . 0.7907 ?
O4 H4 . 0.8200 ?
O4 H41 . 0.8665 ?
O5 H51 . 0.83 ?
O5 H5 . 0.83 ?
N1 C5 . 1.365(3) ?
N1 C2 . 1.394(3) ?
N1 H1 . 0.8600 ?
N2 C8 . 1.137(3) ?
N3 C7 . 1.139(4) ?
N4 C9 . 1.144(3) ?
C2 C3 . 1.446(3) ?
C3 C4 . 1.390(3) ?
C3 C9 . 1.404(3) ?
C4 C6 . 1.374(3) ?
C4 C5 . 1.515(3) ?
C6 C7 . 1.423(3) ?
C6 C8 . 1.428(3) ?

loop_
_geom_hbond_atom_site_label_D
_geom_hbond_atom_site_label_H
_geom_hbond_atom_site_label_A
_geom_hbond_site_symmetry_A
_geom_hbond_distance_DH
_geom_hbond_distance_HA
_geom_hbond_distance_DA
_geom_hbond_angle_DHA
N1 H1 O1 2_676 0.86 2.03 2.870(3) 164.2
O4 H4 O5 . 0.82 2.01 2.773(4) 155.2
O3 H31 O2 2_566 0.79 2.05 2.837(3) 174.8
O5 H51 N3 2_566 0.83 2.08 2.874(4) 161
O3 H3 O5 2_567 0.82 2.17 2.825(4) 137.3
O5 H5 O1 2_677 0.83 2.34 2.949(3) 131
O4 H41 N2 2_667 0.87 2.33 2.986(3) 132.3
